data_8106446
loop_
_publ_author_name
'Wu, Guang-Hui'
'Shi, Xian-Bo'
'Lian, Yu-Feng'
'Xiang, Hua-Bin'
'Xiong, Jing'

_publ_section_title
;
 Crystal structure of
 N,N-diethyl-5-bromo-3,4-dihydro-2,4-dioxopyrimidine-1(2H)-carboxamide,
 C9H12BrN3O3
;
_journal_issue 1
_journal_name_full 'Zeitschrift f\"ur Kristallographie - New Crystal Structures'
_journal_page_first 99
_journal_page_last 100
_journal_paper_doi 10.1515/ncrs-2016-0169
_journal_volume 232
_journal_year 2017
_chemical_formula_moiety 'C9 H12 Br N3 O3'
_chemical_formula_sum 'C9 H12 Br N3 O3'
_chemical_formula_weight 290.13
_space_group_IT_number 14
_space_group_name_Hall '-P 2ybc'
_space_group_name_H-M_alt 'P 1 21/c 1'
_symmetry_cell_setting monoclinic
_symmetry_space_group_name_Hall '-P 2ybc'
_symmetry_space_group_name_H-M 'P 1 21/c 1'
_atom_sites_solution_hydrogens geom
_atom_sites_solution_primary direct
_atom_sites_solution_secondary difmap
_cell_angle_alpha 90.00
_cell_angle_beta 120.780(5)
_cell_angle_gamma 90.00
_cell_formula_units_Z 4
_cell_length_a 12.0359(15)
_cell_length_b 5.4815(6)
_cell_length_c 20.1931(18)
_cell_measurement_reflns_used 5520
_cell_measurement_temperature 298(2)
_cell_measurement_theta_max 28.12
_cell_measurement_theta_min 2.35
_cell_volume 1144.6(2)
_computing_cell_refinement 'SAINT (Bruker, 2002)'
_computing_data_collection 'SMART (Bruker, 2002)'
_computing_data_reduction SAINT
_computing_molecular_graphics 'XP (Bruker, 2002)'
_computing_publication_material 'SHELXL-97 (Bruker, 2002)'
_computing_structure_refinement 'SHELXL-97 (Sheldrick, 1997)'
_computing_structure_solution 'SHELXS-97 (Sheldrick, 1997)'
_diffrn_ambient_temperature 298(2)
_diffrn_measured_fraction_theta_full 0.990
_diffrn_measured_fraction_theta_max 0.990
_diffrn_measurement_device_type 'Bruker APEX II area-detector diffractometer'
_diffrn_measurement_method '\f and \w scans'
_diffrn_radiation_monochromator graphite
_diffrn_radiation_source 'fine-focus sealed tube'
_diffrn_radiation_type MoK\a
_diffrn_radiation_wavelength 0.71073
_diffrn_reflns_av_R_equivalents 0.0158
_diffrn_reflns_av_sigmaI/netI 0.0158
_diffrn_reflns_limit_h_max 14
_diffrn_reflns_limit_h_min -14
_diffrn_reflns_limit_k_max 6
_diffrn_reflns_limit_k_min -6
_diffrn_reflns_limit_l_max 24
_diffrn_reflns_limit_l_min -24
_diffrn_reflns_number 8372
_diffrn_reflns_theta_full 25.50
_diffrn_reflns_theta_max 25.50
_diffrn_reflns_theta_min 1.97
_exptl_absorpt_coefficient_mu 3.588
_exptl_absorpt_correction_T_max 0.6151
_exptl_absorpt_correction_T_min 0.4925
_exptl_absorpt_correction_type multi-scan
_exptl_absorpt_process_details 'SADABS (Bruker, 2002)'
_exptl_crystal_colour Colorless
_exptl_crystal_density_diffrn 1.684
_exptl_crystal_density_method 'not measured'
_exptl_crystal_description Block
_exptl_crystal_F_000 584
_exptl_crystal_size_max 0.23
_exptl_crystal_size_mid 0.21
_exptl_crystal_size_min 0.15
_refine_diff_density_max 0.485
_refine_diff_density_min -0.373
_refine_diff_density_rms 0.140
_refine_ls_extinction_method none
_refine_ls_goodness_of_fit_ref 1.021
_refine_ls_hydrogen_treatment constr
_refine_ls_matrix_type full
_refine_ls_number_parameters 147
_refine_ls_number_reflns 2110
_refine_ls_number_restraints 0
_refine_ls_restrained_S_all 1.021
_refine_ls_R_factor_all 0.0280
_refine_ls_R_factor_gt 0.0234
_refine_ls_shift/su_max 0.001
_refine_ls_shift/su_mean 0.000
_refine_ls_structure_factor_coef Fsqd
_refine_ls_weighting_details 'calc w=1/[\s^2^(Fo^2^)+(0.0818P)^2^+0.1570P] where P=(Fo^2^+2Fc^2^)/3'
_refine_ls_weighting_scheme calc
_refine_ls_wR_factor_gt 0.0882
_refine_ls_wR_factor_ref 0.0984
_reflns_number_gt 1966
_reflns_number_total 2110
_reflns_threshold_expression I>2\s(I)
_cod_data_source_file suppl_ncrs-2016-0169_suppl.cif
_cod_data_source_block mo
_cod_depositor_comments
;
The following automatic conversions were performed:

data item '_exptl_absorpt_correction_type' value 'Multi-scan' was
changed to 'multi-scan' in accordance with the built-in table derived
from the CIF Core dictionary named 'cif_core.dic' version 2.4.5 last
updated on 2014-11-21.

data item '_symmetry_cell_setting' value 'Monoclinic' was changed to
'monoclinic' in accordance with the built-in table derived from the
CIF Core dictionary named 'cif_core.dic' version 2.4.5 last updated
on 2014-11-21.

Automatic conversion script
Id: cif_fix_values 8738 2021-04-28 16:35:53Z antanas 
;
_cod_original_sg_symbol_H-M 'P 21/c'
_cod_database_code 8106446

loop_
_symmetry_equiv_pos_as_xyz
'x, y, z'
'-x, y+1/2, -z+1/2'
'-x, -y, -z'
'x, -y-1/2, z-1/2'

loop_
_atom_site_label
_atom_site_type_symbol
_atom_site_fract_x
_atom_site_fract_y
_atom_site_fract_z
_atom_site_U_iso_or_equiv
_atom_site_adp_type
_atom_site_occupancy
_atom_site_symmetry_multiplicity
_atom_site_calc_flag
_atom_site_refinement_flags
_atom_site_disorder_assembly
_atom_site_disorder_group
Br1 Br 0.71787(2) 1.20095(5) 0.488722(13) 0.04568(15) Uani 1 1 d . . .
O1 O 0.71650(19) 0.5267(3) 0.71596(10) 0.0504(5) Uani 1 1 d . . .
O2 O 0.54412(17) 0.7537(3) 0.46557(10) 0.0412(4) Uani 1 1 d . . .
O3 O 0.99192(14) 0.9442(3) 0.79331(10) 0.0447(4) Uani 1 1 d . . .
N1 N 0.78465(17) 0.8869(3) 0.69097(10) 0.0315(4) Uani 1 1 d . . .
N2 N 0.63237(18) 0.6462(4) 0.59107(11) 0.0361(4) Uani 1 1 d . . .
H2 H 0.5825 0.5206 0.5762 0.043 Uiso 1 1 d R . .
N3 N 0.82766(16) 0.9831(4) 0.81657(10) 0.0336(4) Uani 1 1 d . . .
C1 C 0.7116(2) 0.6737(4) 0.67001(13) 0.0349(5) Uani 1 1 d . . .
C2 C 0.6233(2) 0.7938(4) 0.53359(13) 0.0321(5) Uani 1 1 d . . .
C3 C 0.7147(2) 0.9948(4) 0.56208(12) 0.0311(4) Uani 1 1 d . . .
C4 C 0.79035(19) 1.0350(4) 0.63794(12) 0.0311(4) Uani 1 1 d . . .
H4 H 0.8478 1.1656 0.6550 0.037 Uiso 1 1 calc R . .
C5 C 0.87808(19) 0.9373(4) 0.77274(12) 0.0317(4) Uani 1 1 d . . .
C6 C 0.9208(2) 1.0503(5) 0.89705(13) 0.0468(6) Uani 1 1 d . . .
H6A H 0.9981 0.9514 0.9160 0.056 Uiso 1 1 calc R . .
H6B H 0.8833 1.0160 0.9286 0.056 Uiso 1 1 calc R . .
C7 C 0.9573(3) 1.3155(6) 0.9047(2) 0.0650(9) Uani 1 1 d . . .
H7A H 0.8835 1.4140 0.8930 0.097 Uiso 1 1 calc R . .
H7B H 0.9862 1.3540 0.8696 0.097 Uiso 1 1 calc R . .
H7C H 1.0257 1.3479 0.9565 0.097 Uiso 1 1 calc R . .
C8 C 0.6898(2) 1.0229(5) 0.79035(14) 0.0401(5) Uani 1 1 d . . .
H8A H 0.6396 1.0122 0.7346 0.048 Uiso 1 1 calc R . .
H8B H 0.6792 1.1863 0.8048 0.048 Uiso 1 1 calc R . .
C9 C 0.6369(3) 0.8402(6) 0.8240(2) 0.0600(8) Uani 1 1 d . . .
H9A H 0.6858 0.8504 0.8792 0.090 Uiso 1 1 calc R . .
H9B H 0.6439 0.6785 0.8082 0.090 Uiso 1 1 calc R . .
H9C H 0.5478 0.8764 0.8058 0.090 Uiso 1 1 calc R . .

loop_
_atom_site_aniso_label
_atom_site_aniso_U_11
_atom_site_aniso_U_22
_atom_site_aniso_U_33
_atom_site_aniso_U_23
_atom_site_aniso_U_13
_atom_site_aniso_U_12
Br1 0.0545(2) 0.0462(2) 0.0385(2) 0.00603(9) 0.02537(16) -0.00971(9)
O1 0.0724(12) 0.0377(9) 0.0355(9) 0.0006(7) 0.0235(9) -0.0156(9)
O2 0.0453(9) 0.0415(8) 0.0284(9) -0.0045(7) 0.0129(7) -0.0115(7)
O3 0.0296(8) 0.0554(11) 0.0420(9) -0.0016(7) 0.0132(7) 0.0062(7)
N1 0.0346(8) 0.0302(9) 0.0262(9) -0.0030(7) 0.0129(7) -0.0041(8)
N2 0.0421(10) 0.0315(9) 0.0313(10) -0.0057(8) 0.0163(8) -0.0139(8)
N3 0.0324(9) 0.0381(10) 0.0259(9) -0.0021(7) 0.0117(7) 0.0007(7)
C1 0.0420(12) 0.0295(11) 0.0327(12) -0.0018(8) 0.0188(10) -0.0046(8)
C2 0.0342(11) 0.0318(11) 0.0303(11) -0.0032(8) 0.0165(9) -0.0034(8)
C3 0.0338(10) 0.0298(10) 0.0299(10) 0.0000(8) 0.0164(8) -0.0034(8)
C4 0.0311(9) 0.0279(10) 0.0342(11) -0.0021(8) 0.0165(8) -0.0038(8)
C5 0.0311(10) 0.0269(10) 0.0292(10) 0.0001(8) 0.0097(8) 0.0014(8)
C6 0.0454(12) 0.0586(16) 0.0260(11) -0.0059(10) 0.0108(9) 0.0002(11)
C7 0.0614(18) 0.072(2) 0.0550(19) -0.0271(15) 0.0253(16) -0.0223(15)
C8 0.0352(11) 0.0425(12) 0.0424(12) -0.0021(10) 0.0198(10) 0.0021(9)
C9 0.0614(17) 0.0602(17) 0.075(2) -0.0034(15) 0.0466(16) -0.0095(14)

loop_
_atom_type_symbol
_atom_type_description
_atom_type_scat_dispersion_real
_atom_type_scat_dispersion_imag
_atom_type_scat_source
C C 0.0033 0.0016 'International Tables Vol C Tables 4.2.6.8 and 6.1.1.4'
H H 0.0000 0.0000 'International Tables Vol C Tables 4.2.6.8 and 6.1.1.4'
Br Br -0.2901 2.4595 'International Tables Vol C Tables 4.2.6.8 and 6.1.1.4'
N N 0.0061 0.0033 'International Tables Vol C Tables 4.2.6.8 and 6.1.1.4'
O O 0.0106 0.0060 'International Tables Vol C Tables 4.2.6.8 and 6.1.1.4'

loop_
_geom_angle_atom_site_label_1
_geom_angle_atom_site_label_2
_geom_angle_atom_site_label_3
_geom_angle
_geom_angle_site_symmetry_1
_geom_angle_site_symmetry_3
C4 N1 C1 122.36(18) . .
C4 N1 C5 116.71(17) . .
C1 N1 C5 119.98(18) . .
C2 N2 C1 128.24(19) . .
C2 N2 H2 115.9 . .
C1 N2 H2 115.9 . .
C5 N3 C6 115.67(18) . .
C5 N3 C8 126.98(18) . .
C6 N3 C8 116.09(19) . .
O1 C1 N2 123.1(2) . .
O1 C1 N1 123.5(2) . .
N2 C1 N1 113.42(19) . .
O2 C2 N2 121.43(19) . .
O2 C2 C3 125.2(2) . .
N2 C2 C3 113.32(19) . .
C4 C3 C2 120.8(2) . .
C4 C3 Br1 121.74(16) . .
C2 C3 Br1 117.45(15) . .
C3 C4 N1 121.21(19) . .
C3 C4 H4 119.4 . .
N1 C4 H4 119.4 . .
O3 C5 N3 126.0(2) . .
O3 C5 N1 118.1(2) . .
N3 C5 N1 115.83(18) . .
N3 C6 C7 111.9(2) . .
N3 C6 H6A 109.2 . .
C7 C6 H6A 109.2 . .
N3 C6 H6B 109.2 . .
C7 C6 H6B 109.2 . .
H6A C6 H6B 107.9 . .
C6 C7 H7A 109.5 . .
C6 C7 H7B 109.5 . .
H7A C7 H7B 109.5 . .
C6 C7 H7C 109.5 . .
H7A C7 H7C 109.5 . .
H7B C7 H7C 109.5 . .
N3 C8 C9 113.1(2) . .
N3 C8 H8A 109.0 . .
C9 C8 H8A 109.0 . .
N3 C8 H8B 109.0 . .
C9 C8 H8B 109.0 . .
H8A C8 H8B 107.8 . .
C8 C9 H9A 109.5 . .
C8 C9 H9B 109.5 . .
H9A C9 H9B 109.5 . .
C8 C9 H9C 109.5 . .
H9A C9 H9C 109.5 . .
H9B C9 H9C 109.5 . .

loop_
_geom_bond_atom_site_label_1
_geom_bond_atom_site_label_2
_geom_bond_distance
_geom_bond_site_symmetry_2
Br1 C3 1.879(2) .
O1 C1 1.208(3) .
O2 C2 1.226(3) .
O3 C5 1.212(3) .
N1 C4 1.373(3) .
N1 C1 1.391(3) .
N1 C5 1.472(3) .
N2 C2 1.373(3) .
N2 C1 1.385(3) .
N2 H2 0.8600 .
N3 C5 1.328(3) .
N3 C6 1.473(3) .
N3 C8 1.478(3) .
C2 C3 1.452(3) .
C3 C4 1.340(3) .
C4 H4 0.9300 .
C6 C7 1.504(4) .
C6 H6A 0.9700 .
C6 H6B 0.9700 .
C7 H7A 0.9600 .
C7 H7B 0.9600 .
C7 H7C 0.9600 .
C8 C9 1.520(4) .
C8 H8A 0.9700 .
C8 H8B 0.9700 .
C9 H9A 0.9600 .
C9 H9B 0.9600 .
C9 H9C 0.9600 .

loop_
_geom_hbond_atom_site_label_D
_geom_hbond_atom_site_label_H
_geom_hbond_atom_site_label_A
_geom_hbond_distance_DH
_geom_hbond_distance_HA
_geom_hbond_distance_DA
_geom_hbond_angle_DHA
_geom_hbond_site_symmetry_A
N2 H2 O2 0.86 1.99 2.853(3) 175.3 3_666

loop_
_geom_torsion_atom_site_label_1
_geom_torsion_atom_site_label_2
_geom_torsion_atom_site_label_3
_geom_torsion_atom_site_label_4
_geom_torsion
_geom_torsion_site_symmetry_1
_geom_torsion_site_symmetry_2
_geom_torsion_site_symmetry_3
_geom_torsion_site_symmetry_4
C2 N2 C1 O1 -176.6(2) . . . .
C2 N2 C1 N1 3.5(3) . . . .
C4 N1 C1 O1 171.3(2) . . . .
C5 N1 C1 O1 2.8(4) . . . .
C4 N1 C1 N2 -8.8(3) . . . .
C5 N1 C1 N2 -177.26(19) . . . .
C1 N2 C2 O2 -176.6(2) . . . .
C1 N2 C2 C3 3.3(3) . . . .
O2 C2 C3 C4 174.5(2) . . . .
N2 C2 C3 C4 -5.4(3) . . . .
O2 C2 C3 Br1 -3.2(3) . . . .
N2 C2 C3 Br1 176.90(15) . . . .
C2 C3 C4 N1 0.6(3) . . . .
Br1 C3 C4 N1 178.20(16) . . . .
C1 N1 C4 C3 7.2(3) . . . .
C5 N1 C4 C3 175.96(19) . . . .
C6 N3 C5 O3 0.6(3) . . . .
C8 N3 C5 O3 167.2(2) . . . .
C6 N3 C5 N1 -175.88(19) . . . .
C8 N3 C5 N1 -9.3(3) . . . .
C4 N1 C5 O3 -54.1(3) . . . .
C1 N1 C5 O3 115.0(2) . . . .
C4 N1 C5 N3 122.7(2) . . . .
C1 N1 C5 N3 -68.2(3) . . . .
C5 N3 C6 C7 81.8(3) . . . .
C8 N3 C6 C7 -86.3(3) . . . .
C5 N3 C8 C9 120.7(3) . . . .
C6 N3 C8 C9 -72.8(3) . . . .
